data_1501739
loop_
_publ_author_name
'Naumov, Pan\<ce'
'Ishizawa, Nobuo'
'Wang, Jun'
'Pejov, Ljup\<co'
'Pumera, Martin'
'Lee, Sang Cheol'

_publ_section_title
;
 On the origin of the solid-state thermochromism and thermal fatigue of
 polycyclic overcrowded enes.
;
_journal_issue 30
_journal_name_full 'The journal of physical chemistry. A'
_journal_page_first 8563
_journal_page_last 8570
_journal_paper_doi 10.1021/jp2040339
_journal_volume 115
_journal_year 2011
_chemical_formula_moiety 'C28 H16 O2'
_chemical_formula_sum 'C28 H16 O2'
_chemical_formula_weight 384.41
_chemical_name_common bainthrone
_chemical_name_systematic
;
9,9'-bi-9(10H)-anthracenylidene-10,1'-dione
;
_space_group_IT_number 14
_symmetry_cell_setting monoclinic
_symmetry_space_group_name_Hall '-P 2yn'
_symmetry_space_group_name_H-M 'P 1 21/n 1'
_atom_sites_solution_hydrogens geom
_atom_sites_solution_primary direct
_atom_sites_solution_secondary difmap
_audit_creation_method 'Manual editing of SHELXL-97'
_cell_angle_alpha 90.00
_cell_angle_beta 109.537(2)
_cell_angle_gamma 90.00
_cell_formula_units_Z 2
_cell_length_a 10.1822(6)
_cell_length_b 8.4359(5)
_cell_length_c 11.6494(6)
_cell_measurement_temperature 296(2)
_cell_volume 943.03(9)
_computing_cell_refinement 'SAINT (Bruker, 1999)'
_computing_data_collection 'SMART (Bruker, 1999'
_computing_data_reduction 'SAINT (Bruker, 1999)'
_computing_publication_material 'SHELXL-97 (Sheldrick, 1997)'
_computing_structure_refinement 'SHELXL-97 (Sheldrick, 1997)'
_computing_structure_solution 'SIR-92 (Altomare, 1992)'
_diffrn_ambient_temperature 296(2)
_diffrn_measured_fraction_theta_full 1.000
_diffrn_measured_fraction_theta_max 1.000
_diffrn_measurement_device_type 'Bruker APEX CCD diffractometer'
_diffrn_measurement_method '\w scan'
_diffrn_radiation_monochromator graphite
_diffrn_radiation_source 'fine-focus sealed tube'
_diffrn_radiation_type MoK\a
_diffrn_radiation_wavelength 0.71073
_diffrn_reflns_av_R_equivalents 0.0506
_diffrn_reflns_av_sigmaI/netI 0.0525
_diffrn_reflns_limit_h_max 11
_diffrn_reflns_limit_h_min -8
_diffrn_reflns_limit_k_max 7
_diffrn_reflns_limit_k_min -9
_diffrn_reflns_limit_l_max 12
_diffrn_reflns_limit_l_min -12
_diffrn_reflns_number 4643
_diffrn_reflns_theta_full 23.27
_diffrn_reflns_theta_max 23.27
_diffrn_reflns_theta_min 2.30
_exptl_absorpt_coefficient_mu 0.084
_exptl_absorpt_correction_T_max 0.9834
_exptl_absorpt_correction_T_min 0.9793
_exptl_absorpt_process_details 'APEX2-W2K/NT (Bruker, 2006)'
_exptl_crystal_colour yellow
_exptl_crystal_density_diffrn 1.354
_exptl_crystal_density_meas ?
_exptl_crystal_density_method 'not measured'
_exptl_crystal_description parellelepiped
_exptl_crystal_F_000 400
_exptl_crystal_size_max 0.25
_exptl_crystal_size_mid 0.20
_exptl_crystal_size_min 0.20
_refine_diff_density_max 0.154
_refine_diff_density_min -0.175
_refine_diff_density_rms 0.038
_refine_ls_extinction_coef 0.024(4)
_refine_ls_extinction_expression Fc^*^=kFc[1+0.001xFc^2^\l^3^/sin(2\q)]^-1/4^
_refine_ls_extinction_method SHELXL
_refine_ls_goodness_of_fit_ref 1.014
_refine_ls_hydrogen_treatment mixed
_refine_ls_matrix_type full
_refine_ls_number_parameters 137
_refine_ls_number_reflns 1349
_refine_ls_number_restraints 0
_refine_ls_restrained_S_all 1.014
_refine_ls_R_factor_all 0.0705
_refine_ls_R_factor_gt 0.0403
_refine_ls_shift/su_max 0.000
_refine_ls_shift/su_mean 0.000
_refine_ls_structure_factor_coef Fsqd
_refine_ls_weighting_details 'calc w=1/[\s^2^(Fo^2^)+(0.0482P)^2^+0.0000P] where P=(Fo^2^+2Fc^2^)/3'
_refine_ls_weighting_scheme calc
_refine_ls_wR_factor_gt 0.0873
_refine_ls_wR_factor_ref 0.1002
_reflns_number_gt 955
_reflns_number_total 1349
_reflns_threshold_expression >2sigma(I)
_cod_data_source_file jp2040339_si_010.cif
_cod_data_source_block s
_cod_depositor_comments
;
The following automatic conversions were performed:

'_symmetry_cell_setting' value 'Monoclinic' changed to 'monoclinic'
according to /home/saulius/struct/CIF-dictionaries/cif_core.dic
dictionary named 'cif_core.dic' version 2.4.1 from 2010-06-29.

Automatic conversion script
Id: cif_fix_values 1715 2011-07-08 13:25:40Z adriana 

The following automatic conversions were performed:

'_exptl_crystal_density_meas' value 'not measured' was changed to '?'
- the value is perceived as not measured.

Automatic conversion script
Id: cif_fix_values 3008 2015-01-20 13:52:24Z robertas 
;
_cod_original_sg_symbol_H-M P21/n
_cod_database_code 1501739

loop_
_symmetry_equiv_pos_as_xyz
'x, y, z'
'-x+1/2, y+1/2, -z+1/2'
'-x, -y, -z'
'x-1/2, -y-1/2, z-1/2'

loop_
_atom_site_label
_atom_site_type_symbol
_atom_site_fract_x
_atom_site_fract_y
_atom_site_fract_z
_atom_site_U_iso_or_equiv
_atom_site_adp_type
_atom_site_occupancy
_atom_site_symmetry_multiplicity
_atom_site_calc_flag
_atom_site_refinement_flags
O1 O 0.37695(16) 0.05029(18) 0.08629(11) 0.0623(5) Uani 1 1 d .
C4A C 0.5290(2) -0.0869(2) 0.25609(15) 0.0382(5) Uani 1 1 d .
C8A C 0.3246(2) -0.0417(2) 0.36999(15) 0.0384(5) Uani 1 1 d .
C9 C 0.4750(2) -0.0363(2) 0.44519(14) 0.0362(5) Uani 1 1 d .
C9A C 0.5643(2) -0.1123(2) 0.38199(15) 0.0376(6) Uani 1 1 d .
C4 C 0.6120(2) -0.1502(3) 0.19344(16) 0.0471(6) Uani 1 1 d .
H4 H 0.5903 -0.1302 0.1106 0.057 Uiso 1 1 calc R
C1 C 0.6778(2) -0.2095(2) 0.43959(16) 0.0442(6) Uani 1 1 d .
H1 H 0.7004 -0.2313 0.5222 0.053 Uiso 1 1 calc R
C10A C 0.2883(2) -0.0101(2) 0.24537(15) 0.0414(6) Uani 1 1 d .
C11 C 0.3977(2) -0.0037(2) 0.18836(16) 0.0430(6) Uani 1 1 d .
C8 C 0.2190(2) -0.0782(3) 0.41632(18) 0.0489(6) Uani 1 1 d .
H8 H 0.2413 -0.1058 0.4979 0.059 Uiso 1 1 calc R
C2 C 0.7569(2) -0.2735(3) 0.37585(17) 0.0503(6) Uani 1 1 d .
H2 H 0.8321 -0.3386 0.4156 0.060 Uiso 1 1 calc R
C3 C 0.7256(2) -0.2420(3) 0.25354(18) 0.0531(7) Uani 1 1 d .
H3 H 0.7814 -0.2828 0.2117 0.064 Uiso 1 1 calc R
C7 C 0.0813(2) -0.0736(3) 0.3424(2) 0.0598(7) Uani 1 1 d .
H7 H 0.0116 -0.0998 0.3742 0.072 Uiso 1 1 calc R
C5 C 0.1491(3) -0.0005(3) 0.17279(19) 0.0571(7) Uani 1 1 d .
H5 H 0.1256 0.0263 0.0909 0.068 Uiso 1 1 calc R
C6 C 0.0460(3) -0.0305(3) 0.2216(2) 0.0661(8) Uani 1 1 d .
H6 H -0.0473 -0.0217 0.1734 0.079 Uiso 1 1 calc R

loop_
_atom_site_aniso_label
_atom_site_aniso_U_11
_atom_site_aniso_U_22
_atom_site_aniso_U_33
_atom_site_aniso_U_23
_atom_site_aniso_U_13
_atom_site_aniso_U_12
O1 0.0887(13) 0.0647(11) 0.0353(8) 0.0105(7) 0.0231(8) 0.0136(9)
C4A 0.0475(14) 0.0368(13) 0.0332(9) -0.0021(9) 0.0174(10) -0.0037(11)
C8A 0.0424(13) 0.0373(13) 0.0363(10) -0.0032(9) 0.0142(10) -0.0006(11)
C9 0.0424(13) 0.0388(13) 0.0304(9) 0.0043(9) 0.0161(9) -0.0006(11)
C9A 0.0430(13) 0.0380(13) 0.0330(10) -0.0011(9) 0.0144(9) -0.0052(11)
C4 0.0598(16) 0.0504(16) 0.0369(11) -0.0034(10) 0.0238(11) -0.0065(13)
C1 0.0513(14) 0.0447(14) 0.0370(11) 0.0002(10) 0.0152(10) 0.0002(12)
C10A 0.0503(14) 0.0390(14) 0.0321(10) -0.0025(9) 0.0098(10) 0.0042(11)
C11 0.0621(15) 0.0377(13) 0.0293(10) -0.0015(9) 0.0153(10) 0.0010(12)
C8 0.0494(15) 0.0536(16) 0.0454(12) -0.0027(10) 0.0180(11) -0.0077(12)
C2 0.0479(15) 0.0498(15) 0.0521(13) -0.0034(11) 0.0151(11) 0.0075(12)
C3 0.0564(16) 0.0579(17) 0.0533(13) -0.0075(11) 0.0292(12) 0.0012(13)
C7 0.0470(15) 0.0643(18) 0.0710(15) -0.0097(13) 0.0235(13) -0.0066(13)
C5 0.0594(17) 0.0604(18) 0.0439(12) -0.0011(11) 0.0073(12) 0.0133(13)
C6 0.0492(16) 0.073(2) 0.0663(15) -0.0043(13) 0.0068(13) 0.0098(14)

loop_
_atom_type_symbol
_atom_type_description
_atom_type_scat_dispersion_real
_atom_type_scat_dispersion_imag
_atom_type_scat_source
C C 0.0033 0.0016 'International Tables Vol C Tables 4.2.6.8 and 6.1.1.4'
H H 0.0000 0.0000 'International Tables Vol C Tables 4.2.6.8 and 6.1.1.4'
O O 0.0106 0.0060 'International Tables Vol C Tables 4.2.6.8 and 6.1.1.4'

loop_
_geom_angle_atom_site_label_1
_geom_angle_atom_site_label_2
_geom_angle_atom_site_label_3
_geom_angle
_geom_angle_site_symmetry_1
C4 C4A C9A 120.01(19) .
C4 C4A C11 119.95(16) .
C9A C4A C11 119.87(18) .
C8 C8A C10A 118.36(19) .
C8 C8A C9 123.75(16) .
C10A C8A C9 117.89(18) .
C9 C9 C8A 123.9(2) 3_656
C9 C9 C9A 124.1(2) 3_656
C8A C9 C9A 111.88(15) .
C1 C9A C4A 118.29(18) .
C1 C9A C9 124.03(16) .
C4A C9A C9 117.66(18) .
C3 C4 C4A 120.24(18) .
C2 C1 C9A 120.83(18) .
C5 C10A C8A 120.3(2) .
C5 C10A C11 119.60(18) .
C8A C10A C11 119.77(18) .
O1 C11 C10A 122.65(19) .
O1 C11 C4A 121.70(19) .
C10A C11 C4A 115.15(16) .
C7 C8 C8A 120.57(19) .
C1 C2 C3 120.5(2) .
C4 C3 C2 120.0(2) .
C8 C7 C6 120.6(2) .
C6 C5 C10A 120.2(2) .
C5 C6 C7 119.7(2) .

loop_
_geom_bond_atom_site_label_1
_geom_bond_atom_site_label_2
_geom_bond_distance
_geom_bond_site_symmetry_2
O1 C11 1.224(2) .
C4A C4 1.394(3) .
C4A C9A 1.405(2) .
C4A C11 1.482(3) .
C8A C8 1.389(3) .
C8A C10A 1.399(2) .
C8A C9 1.489(3) .
C9 C9 1.353(3) 3_656
C9 C9A 1.493(2) .
C9A C1 1.393(3) .
C4 C3 1.374(3) .
C1 C2 1.375(3) .
C10A C5 1.389(3) .
C10A C11 1.477(3) .
C8 C7 1.379(3) .
C2 C3 1.378(3) .
C7 C6 1.379(3) .
C5 C6 1.375(3) .

loop_
_geom_torsion_atom_site_label_1
_geom_torsion_atom_site_label_2
_geom_torsion_atom_site_label_3
_geom_torsion_atom_site_label_4
_geom_torsion
_geom_torsion_site_symmetry_1
_geom_torsion_site_symmetry_3
_geom_torsion_site_symmetry_4
C8 C8A C9 C9 -45.9(3) . . 3_656
C10A C8A C9 C9 134.9(2) . . 3_656
C8 C8A C9 C9A 137.39(19) . . .
C10A C8A C9 C9A -41.8(2) . . .
C4 C4A C9A C1 -3.9(3) . . .
C11 C4A C9A C1 171.29(18) . . .
C4 C4A C9A C9 177.57(18) . . .
C11 C4A C9A C9 -7.2(3) . . .
C9 C9 C9A C1 44.1(3) 3_656 . .
C8A C9 C9A C1 -139.12(19) . . .
C9 C9 C9A C4A -137.4(2) 3_656 . .
C8A C9 C9A C4A 39.3(2) . . .
C9A C4A C4 C3 2.2(3) . . .
C11 C4A C4 C3 -173.00(19) . . .
C4A C9A C1 C2 2.7(3) . . .
C9 C9A C1 C2 -178.92(19) . . .
C8 C8A C10A C5 6.1(3) . . .
C9 C8A C10A C5 -174.60(19) . . .
C8 C8A C10A C11 -167.42(18) . . .
C9 C8A C10A C11 11.8(3) . . .
C5 C10A C11 O1 19.7(3) . . .
C8A C10A C11 O1 -166.73(18) . . .
C5 C10A C11 C4A -152.31(19) . . .
C8A C10A C11 C4A 21.3(3) . . .
C4 C4A C11 O1 -20.5(3) . . .
C9A C4A C11 O1 164.29(19) . . .
C4 C4A C11 C10A 151.55(18) . . .
C9A C4A C11 C10A -23.7(3) . . .
C10A C8A C8 C7 -3.9(3) . . .
C9 C8A C8 C7 176.9(2) . . .
C9A C1 C2 C3 0.4(3) . . .
C4A C4 C3 C2 0.9(3) . . .
C1 C2 C3 C4 -2.2(3) . . .
C8A C8 C7 C6 -1.0(3) . . .
C8A C10A C5 C6 -3.5(3) . . .
C11 C10A C5 C6 170.0(2) . . .
C10A C5 C6 C7 -1.4(4) . . .
C8 C7 C6 C5 3.7(4) . . .
C8A C9 C9 C9A 3.7(4) . 3_656 3_656
C9A C9 C9 C8A -3.7(4) . 3_656 3_656
C9A C9 C9 C8A 176.3(4) . 3_656 .
